data_4502404
loop_
_publ_author_name
'Banerjee, Debasis'
'Kim, Sun Jin'
'Borkowski, Lauren A.'
'Xu, Wenqian'
'Parise, John B.'

_publ_section_title
;
 Solvothermal Synthesis and Structural Characterization of Ultralight
 Metal Coordination Networks
;
_journal_issue 2
_journal_name_full 'Crystal Growth &amp; Design'
_journal_page_first 709
_journal_paper_doi 10.1021/cg9011247
_journal_volume 10
_journal_year 2010
_chemical_formula_moiety 'C7 H3 Li2 N O4'
_chemical_formula_sum 'C7 H3 Li2 N O4'
_chemical_formula_weight 178.98
_chemical_name_systematic
; 
 ? 
;
_space_group_IT_number 15
_symmetry_cell_setting monoclinic
_symmetry_space_group_name_Hall '-C 2yc'
_symmetry_space_group_name_H-M 'C 1 2/c 1'
_atom_sites_solution_hydrogens geom
_atom_sites_solution_primary direct
_atom_sites_solution_secondary difmap
_audit_creation_method SHELXL-97
_cell_angle_alpha 90.00
_cell_angle_beta 105.83(3)
_cell_angle_gamma 90.00
_cell_formula_units_Z 8
_cell_length_a 12.692(3)
_cell_length_b 10.977(2)
_cell_length_c 11.200(2)
_cell_measurement_temperature 298(2)
_cell_measurement_theta_max 26.01
_cell_measurement_theta_min 0.99
_cell_volume 1501.2(6)
_computing_cell_refinement 'SAINTPLUS  (BrukerAXS, 1998)'
_computing_data_collection 'SMART (BrukerAXS, 1998)'
_computing_data_reduction 'SAINTPLUS  (BrukerAXS, 1998)'
_computing_structure_refinement 'SHELXL-97 (Sheldrick, 1997)'
_computing_structure_solution 'SHELXS-97 (Sheldrick, 1990)'
_diffrn_ambient_temperature 298(2)
_diffrn_measured_fraction_theta_full 0.999
_diffrn_measured_fraction_theta_max 0.999
_diffrn_measurement_device_type 'Bruker P4 CCD'
_diffrn_measurement_method 'Omega and phi scan'
_diffrn_radiation_monochromator graphite
_diffrn_radiation_source 'fine-focus sealed tube'
_diffrn_radiation_type MoK\a
_diffrn_radiation_wavelength 0.71073
_diffrn_reflns_av_R_equivalents 0.0877
_diffrn_reflns_av_sigmaI/netI 0.1202
_diffrn_reflns_limit_h_max 15
_diffrn_reflns_limit_h_min -15
_diffrn_reflns_limit_k_max 13
_diffrn_reflns_limit_k_min -12
_diffrn_reflns_limit_l_max 13
_diffrn_reflns_limit_l_min -13
_diffrn_reflns_number 4770
_diffrn_reflns_theta_full 26.01
_diffrn_reflns_theta_max 26.01
_diffrn_reflns_theta_min 2.50
_exptl_absorpt_coefficient_mu 0.126
_exptl_absorpt_correction_T_max 0.991
_exptl_absorpt_correction_T_min 0.98
_exptl_absorpt_correction_type multi-scan
_exptl_absorpt_process_details 'SADABS, sheldrick (2002)'
_exptl_crystal_colour colorless
_exptl_crystal_density_diffrn 1.584
_exptl_crystal_density_method 'not measured'
_exptl_crystal_description needle
_exptl_crystal_F_000 720
_exptl_crystal_size_max 0.18
_exptl_crystal_size_mid 0.08
_exptl_crystal_size_min 0.03
_refine_diff_density_max 0.226
_refine_diff_density_min -0.304
_refine_diff_density_rms 0.059
_refine_ls_extinction_method none
_refine_ls_goodness_of_fit_ref 0.992
_refine_ls_hydrogen_treatment constr
_refine_ls_matrix_type full
_refine_ls_number_parameters 127
_refine_ls_number_reflns 1487
_refine_ls_number_restraints 0
_refine_ls_restrained_S_all 0.992
_refine_ls_R_factor_all 0.1406
_refine_ls_R_factor_gt 0.0546
_refine_ls_shift/su_max 0.000
_refine_ls_shift/su_mean 0.000
_refine_ls_structure_factor_coef Fsqd
_refine_ls_weighting_details 'calc w=1/[\s^2^(Fo^2^)+(0.0517P)^2^+0.0000P] where P=(Fo^2^+2Fc^2^)/3'
_refine_ls_weighting_scheme calc
_refine_ls_wR_factor_gt 0.1152
_refine_ls_wR_factor_ref 0.1455
_reflns_number_gt 727
_reflns_number_total 1487
_reflns_threshold_expression >2sigma(I)
_cod_data_source_file cg9011247_si_004.cif
_cod_data_source_block mhp310a
_cod_original_cell_volume 1501.2(5)
_cod_original_sg_symbol_Hall '-C 2yc '
_cod_original_sg_symbol_H-M 'C 2/c'
_cod_database_code 4502404

loop_
_symmetry_equiv_pos_as_xyz
'x, y, z'
'-x, y, -z+1/2'
'x+1/2, y+1/2, z'
'-x+1/2, y+1/2, -z+1/2'
'-x, -y, -z'
'x, -y, z-1/2'
'-x+1/2, -y+1/2, -z'
'x+1/2, -y+1/2, z-1/2'

loop_
_atom_site_label
_atom_site_type_symbol
_atom_site_fract_x
_atom_site_fract_y
_atom_site_fract_z
_atom_site_U_iso_or_equiv
_atom_site_adp_type
_atom_site_occupancy
_atom_site_symmetry_multiplicity
_atom_site_calc_flag
_atom_site_refinement_flags
O1 O 0.26642(19) 0.2261(2) 0.1294(2) 0.0390(7) Uani 1 1 d .
O2 O 0.0523(2) 0.4058(2) 0.4251(3) 0.0594(9) Uani 1 1 d .
O3 O 0.3849(2) 0.0890(2) 0.2364(2) 0.0411(7) Uani 1 1 d .
O4 O -0.0190(2) 0.2724(2) 0.5287(2) 0.0459(7) Uani 1 1 d .
N1 N 0.1628(3) -0.0080(2) 0.4342(3) 0.0429(9) Uani 1 1 d .
Li1 Li -0.0192(5) 0.4316(5) 0.6232(6) 0.0445(16) Uani 1 1 d .
Li2 Li 0.1505(5) 0.1957(5) -0.0271(6) 0.0412(16) Uani 1 1 d .
C1 C 0.2985(3) 0.1499(3) 0.2164(3) 0.0316(9) Uani 1 1 d .
C2 C 0.0407(3) 0.3010(3) 0.4587(3) 0.0352(9) Uani 1 1 d .
C3 C 0.1637(3) 0.2226(3) 0.3312(3) 0.0299(8) Uani 1 1 d .
H3 H 0.1611 0.2987 0.2941 0.036 Uiso 1 1 calc R
C4 C 0.2263(3) 0.1307(3) 0.3016(3) 0.0310(8) Uani 1 1 d .
C5 C 0.2234(3) 0.0172(3) 0.3563(3) 0.0407(10) Uani 1 1 d .
H5 H 0.2662 -0.0448 0.3376 0.049 Uiso 1 1 calc R
C6 C 0.1071(3) 0.0856(3) 0.4655(3) 0.0388(10) Uani 1 1 d .
H6 H 0.0682 0.0715 0.5235 0.047 Uiso 1 1 calc R
C7 C 0.1045(3) 0.2009(3) 0.4166(3) 0.0299(8) Uani 1 1 d .

loop_
_atom_site_aniso_label
_atom_site_aniso_U_11
_atom_site_aniso_U_22
_atom_site_aniso_U_33
_atom_site_aniso_U_23
_atom_site_aniso_U_13
_atom_site_aniso_U_12
O1 0.0511(18) 0.0325(12) 0.0410(16) 0.0061(12) 0.0256(13) 0.0013(12)
O2 0.082(2) 0.0295(14) 0.083(2) 0.0072(14) 0.0509(19) 0.0127(14)
O3 0.0385(16) 0.0444(14) 0.0498(17) 0.0027(12) 0.0276(13) 0.0080(13)
O4 0.0455(18) 0.0462(14) 0.0587(18) -0.0038(13) 0.0359(15) 0.0026(13)
N1 0.055(2) 0.0283(15) 0.060(2) 0.0057(15) 0.0414(19) 0.0078(14)
Li1 0.046(4) 0.035(3) 0.057(4) 0.007(3) 0.021(3) 0.001(3)
Li2 0.058(4) 0.029(3) 0.045(4) -0.003(3) 0.029(3) 0.000(3)
C1 0.035(2) 0.0252(15) 0.040(2) -0.0032(17) 0.0203(19) -0.0040(17)
C2 0.037(2) 0.036(2) 0.036(2) -0.0031(18) 0.0172(19) 0.0031(18)
C3 0.036(2) 0.0254(14) 0.032(2) 0.0020(16) 0.0147(17) 0.0005(16)
C4 0.035(2) 0.0278(16) 0.036(2) 0.0005(16) 0.0205(17) 0.0011(16)
C5 0.047(3) 0.0266(16) 0.057(3) 0.0015(18) 0.029(2) 0.0061(17)
C6 0.048(3) 0.0307(17) 0.047(2) 0.0002(17) 0.030(2) -0.0035(18)
C7 0.032(2) 0.0293(17) 0.035(2) -0.0002(16) 0.0192(18) 0.0024(16)

loop_
_atom_type_symbol
_atom_type_description
_atom_type_scat_dispersion_real
_atom_type_scat_dispersion_imag
_atom_type_scat_source
C C 0.0033 0.0016 'International Tables Vol C Tables 4.2.6.8 and 6.1.1.4'
H H 0.0000 0.0000 'International Tables Vol C Tables 4.2.6.8 and 6.1.1.4'
Li Li -0.0003 0.0001 'International Tables Vol C Tables 4.2.6.8 and 6.1.1.4'
N N 0.0061 0.0033 'International Tables Vol C Tables 4.2.6.8 and 6.1.1.4'
O O 0.0106 0.0060 'International Tables Vol C Tables 4.2.6.8 and 6.1.1.4'

loop_
_geom_angle_atom_site_label_1
_geom_angle_atom_site_label_2
_geom_angle_atom_site_label_3
_geom_angle
_geom_angle_site_symmetry_1
_geom_angle_site_symmetry_3
C1 O1 Li2 129.1(3) . 7
C1 O1 Li2 125.1(2) . .
Li2 O1 Li2 86.9(3) 7 .
C2 O2 Li1 159.9(3) . 5_566
C2 O2 Li1 75.3(2) . .
Li1 O2 Li1 92.2(2) 5_566 .
C1 O3 Li1 136.2(3) . 7_556
C1 O3 Li1 127.1(3) . 8
Li1 O3 Li1 87.1(3) 7_556 8
C2 O4 Li2 142.1(3) . 2
C2 O4 Li1 101.2(3) . .
Li2 O4 Li1 105.3(3) 2 .
C5 N1 C6 116.5(3) . .
C5 N1 Li2 115.0(3) . 6_556
C6 N1 Li2 128.0(3) . 6_556
O2 Li1 O3 114.3(3) 5_566 7_556
O2 Li1 O3 99.4(3) 5_566 8_456
O3 Li1 O3 91.4(3) 7_556 8_456
O2 Li1 O4 134.0(4) 5_566 .
O3 Li1 O4 100.9(3) 7_556 .
O3 Li1 O4 108.6(3) 8_456 .
O2 Li1 C2 113.8(3) 5_566 .
O3 Li1 C2 98.2(3) 7_556 .
O3 Li1 C2 137.1(3) 8_456 .
O4 Li1 C2 28.53(13) . .
O2 Li1 O2 87.8(2) 5_566 .
O3 Li1 O2 103.6(3) 7_556 .
O3 Li1 O2 159.1(3) 8_456 .
O4 Li1 O2 54.67(17) . .
C2 Li1 O2 27.20(10) . .
O2 Li1 Li1 105.1(2) 5_566 2_556
O3 Li1 Li1 46.5(2) 7_556 2_556
O3 Li1 Li1 46.4(2) 8_456 2_556
O4 Li1 Li1 120.7(2) . 2_556
C2 Li1 Li1 136.6(3) . 2_556
O2 Li1 Li1 150.1(4) . 2_556
O2 Li1 Li2 129.4(3) 5_566 2
O3 Li1 Li2 116.2(3) 7_556 2
O3 Li1 Li2 76.3(2) 8_456 2
O4 Li1 Li2 35.35(16) . 2
C2 Li1 Li2 61.88(19) . 2
O2 Li1 Li2 83.9(2) . 2
Li1 Li1 Li2 106.6(2) 2_556 2
O2 Li1 Li1 53.01(19) 5_566 5_566
O3 Li1 Li1 115.0(3) 7_556 5_566
O3 Li1 Li1 147.1(4) 8_456 5_566
O4 Li1 Li1 86.2(3) . 5_566
C2 Li1 Li1 61.3(2) . 5_566
O2 Li1 Li1 34.74(14) . 5_566
Li1 Li1 Li1 147.3(3) 2_556 5_566
Li2 Li1 Li1 106.1(3) 2 5_566
O4 Li2 O1 114.9(3) 2 7
O4 Li2 O1 112.2(3) 2 .
O1 Li2 O1 93.1(3) 7 .
O4 Li2 N1 123.5(3) 2 6
O1 Li2 N1 103.0(3) 7 6
O1 Li2 N1 105.4(3) . 6
O4 Li2 Li2 125.5(3) 2 7
O1 Li2 Li2 47.04(19) 7 7
O1 Li2 Li2 46.1(2) . 7
N1 Li2 Li2 110.9(4) 6 7
O4 Li2 Li1 39.37(17) 2 2
O1 Li2 Li1 75.8(2) 7 2
O1 Li2 Li1 111.3(2) . 2
N1 Li2 Li1 143.3(3) 6 2
Li2 Li2 Li1 95.2(3) 7 2
O3 C1 O1 125.0(3) . .
O3 C1 C4 117.8(3) . .
O1 C1 C4 117.2(3) . .
O2 C2 O4 124.1(3) . .
O2 C2 C7 117.6(3) . .
O4 C2 C7 118.2(3) . .
O2 C2 Li1 77.5(2) . .
O4 C2 Li1 50.3(2) . .
C7 C2 Li1 154.5(3) . .
C4 C3 C7 119.7(3) . .
C3 C4 C5 117.5(3) . .
C3 C4 C1 122.7(3) . .
C5 C4 C1 119.8(3) . .
N1 C5 C4 124.1(3) . .
N1 C6 C7 123.8(3) . .
C6 C7 C3 118.2(3) . .
C6 C7 C2 120.0(3) . .
C3 C7 C2 121.7(3) . .

loop_
_geom_bond_atom_site_label_1
_geom_bond_atom_site_label_2
_geom_bond_distance
_geom_bond_site_symmetry_2
O1 C1 1.265(4) .
O1 Li2 1.955(6) 7
O1 Li2 1.985(7) .
O2 C2 1.232(4) .
O2 Li1 1.878(6) 5_566
O2 Li1 2.632(7) .
O3 C1 1.251(4) .
O3 Li1 1.992(7) 7_556
O3 Li1 1.996(7) 8
O4 C2 1.269(4) .
O4 Li2 1.864(7) 2
O4 Li1 2.044(6) .
N1 C5 1.340(4) .
N1 C6 1.347(4) .
N1 Li2 2.120(6) 6_556
Li1 O2 1.878(6) 5_566
Li1 O3 1.992(7) 7_556
Li1 O3 1.996(7) 8_456
Li1 C2 2.607(7) .
Li1 Li1 2.747(13) 2_556
Li1 Li2 3.109(8) 2
Li1 Li1 3.293(12) 5_566
Li2 O4 1.865(7) 2
Li2 O1 1.955(6) 7
Li2 N1 2.120(6) 6
Li2 Li2 2.708(13) 7
Li2 Li1 3.109(8) 2
C1 C4 1.507(4) .
C2 C7 1.514(4) .
C3 C4 1.379(4) .
C3 C7 1.389(4) .
C4 C5 1.393(4) .
C6 C7 1.376(4) .
